data_8000089
loop_
_publ_author_name
'Kikuchi, Azusa'
'Abe, Jiro'

_publ_section_title
;
 Crystal Structure of Light-induced Colored Species from Photochromic
 Dimer of 1,4-Bis(imidazolyl)tetrafluorobenzene
;
_journal_issue 11
_journal_name_full 'Chemistry Letters'
_journal_page_first 1552
_journal_paper_doi 10.1246/cl.2005.1552
_journal_volume 34
_journal_year 2005
_chemical_formula_sum 'C18 H10 F2 N2'
_chemical_formula_weight 292.28
_space_group_IT_number 14
_symmetry_cell_setting monoclinic
_symmetry_space_group_name_Hall '-P 2yn'
_symmetry_space_group_name_H-M 'P 1 21/n 1'
_atom_sites_solution_hydrogens geom
_atom_sites_solution_primary direct
_atom_sites_solution_secondary difmap
_audit_creation_method SHELXL-97
_cell_angle_alpha 90.00
_cell_angle_beta 97.809(9)
_cell_angle_gamma 90.00
_cell_formula_units_Z 4
_cell_length_a 4.9759(9)
_cell_length_b 17.655(3)
_cell_length_c 15.299(3)
_cell_measurement_reflns_used 2067
_cell_measurement_temperature 100
_cell_measurement_theta_max 60.84
_cell_measurement_theta_min 3.84
_cell_volume 1331.5(4)
_computing_cell_refinement 'Bruker SMART'
_computing_data_collection 'Bruker SMART'
_computing_data_reduction 'Bruker SAINT'
_computing_molecular_graphics 'Bruker SHELXTL'
_computing_publication_material 'Bruker SHELXTL'
_computing_structure_refinement 'SHELXL-97 (Sheldrick, 1997)'
_computing_structure_solution 'SHELXS-97 (Sheldrick, 1990)'
_diffrn_ambient_temperature 100
_diffrn_detector_area_resol_mean 8.366
_diffrn_measured_fraction_theta_full 0.976
_diffrn_measured_fraction_theta_max 0.976
_diffrn_measurement_device_type 'CCD area detector'
_diffrn_measurement_method 'phi and omega scans'
_diffrn_radiation_monochromator graphite
_diffrn_radiation_source 'fine-focus sealed tube'
_diffrn_radiation_type CuK\a
_diffrn_radiation_wavelength 1.54178
_diffrn_reflns_av_R_equivalents 0.0955
_diffrn_reflns_av_sigmaI/netI 0.1017
_diffrn_reflns_limit_h_max 5
_diffrn_reflns_limit_h_min -4
_diffrn_reflns_limit_k_max 19
_diffrn_reflns_limit_k_min -18
_diffrn_reflns_limit_l_max 16
_diffrn_reflns_limit_l_min -15
_diffrn_reflns_number 5919
_diffrn_reflns_theta_full 58.91
_diffrn_reflns_theta_max 58.91
_diffrn_reflns_theta_min 5.80
_exptl_absorpt_coefficient_mu 0.891
_exptl_absorpt_correction_T_max 0.9911
_exptl_absorpt_correction_T_min 0.8929
_exptl_absorpt_correction_type empirical
_exptl_absorpt_process_details
;
SADABS Sheldrick 1996
;
_exptl_crystal_colour black
_exptl_crystal_density_diffrn 1.458
_exptl_crystal_density_meas 0
_exptl_crystal_density_method 'not measured'
_exptl_crystal_description needle
_exptl_crystal_F_000 600
_exptl_crystal_size_max 0.13
_exptl_crystal_size_mid 0.02
_exptl_crystal_size_min 0.01
_refine_diff_density_max 0.594
_refine_diff_density_min -0.333
_refine_diff_density_rms 0.105
_refine_ls_extinction_coef 0.015(3)
_refine_ls_extinction_expression Fc^*^=kFc[1+0.001xFc^2^\l^3^/sin(2\q)]^-1/4^
_refine_ls_extinction_method SHELXL
_refine_ls_goodness_of_fit_ref 0.975
_refine_ls_hydrogen_treatment mixed
_refine_ls_matrix_type full
_refine_ls_number_parameters 262
_refine_ls_number_reflns 1873
_refine_ls_number_restraints 427
_refine_ls_restrained_S_all 0.875
_refine_ls_R_factor_all 0.1342
_refine_ls_R_factor_gt 0.0939
_refine_ls_shift/su_max 0.000
_refine_ls_shift/su_mean 0.000
_refine_ls_structure_factor_coef Fsqd
_refine_ls_weighting_details 'calc w=1/[\s^2^(Fo^2^)+(0.1926P)^2^+0.0000P] where P=(Fo^2^+2Fc^2^)/3'
_refine_ls_weighting_scheme calc
_refine_ls_wR_factor_gt 0.2366
_refine_ls_wR_factor_ref 0.2653
_reflns_number_gt 1165
_reflns_number_total 1873
_reflns_threshold_expression >2sigma(I)
_cod_data_source_file 34-1552sup1.cif
_cod_data_source_block 12cd1
_cod_depositor_comments
;
The following automatic conversions were performed:

'_symmetry_cell_setting' value 'Monoclinic' changed to 'monoclinic'
according to /home/saulius/struct/CIF-dictionaries/cif_core.dic
dictionary named 'cif_core.dic' version 2.4.2 from 2011-04-26.

Automatic conversion script
Id: cif_fix_values 1891 2012-01-12 08:04:46Z andrius 
;
_cod_original_cell_volume 1331.6(4)
_cod_original_sg_symbol_H-M P2(1)/n
_cod_database_code 8000089

loop_
_symmetry_equiv_pos_as_xyz
'x, y, z'
'-x+1/2, y+1/2, -z+1/2'
'-x, -y, -z'
'x-1/2, -y-1/2, z-1/2'

loop_
_atom_site_label
_atom_site_type_symbol
_atom_site_fract_x
_atom_site_fract_y
_atom_site_fract_z
_atom_site_U_iso_or_equiv
_atom_site_adp_type
_atom_site_occupancy
_atom_site_symmetry_multiplicity
_atom_site_calc_flag
_atom_site_refinement_flags
_atom_site_disorder_assembly
_atom_site_disorder_group
C1 C 1.5512(10) 0.0679(2) 0.5421(3) 0.0359(13) Uani 1 1 d DU . .
C2 C 1.3325(9) 0.0603(2) 0.4807(3) 0.0357(12) Uani 1 1 d DU . .
C3 C 1.2616(10) -0.0073(2) 0.4325(3) 0.0347(12) Uani 1 1 d U . .
C4 C 1.0397(9) -0.0130(3) 0.3652(3) 0.0349(12) Uani 1 1 d U B .
C5 C 0.7797(9) -0.0593(2) 0.2548(3) 0.0373(13) Uani 1 1 d DU . .
C6 C 0.6968(8) 0.0200(2) 0.2725(3) 0.0386(13) Uani 1 1 d DU A .
C7 C 0.4865(12) 0.0715(4) 0.2265(5) 0.033(5) Uani 0.512(16) 1 d PGDU A 3
C8 C 0.2657(17) 0.0413(3) 0.1723(8) 0.038(3) Uani 0.512(16) 1 d PGU A 3
H8A H 0.2503 -0.0119 0.1642 0.046 Uiso 0.512(16) 1 calc PR A 3
C9 C 0.0672(15) 0.0891(4) 0.1299(8) 0.049(4) Uani 0.512(16) 1 d PGU A 3
H9A H -0.0837 0.0684 0.0928 0.059 Uiso 0.512(16) 1 calc PR A 3
C10 C 0.0897(11) 0.1670(4) 0.1417(5) 0.039(6) Uani 0.512(16) 1 d PGU A 3
H10A H -0.0459 0.1996 0.1127 0.046 Uiso 0.512(16) 1 calc PR A 3
C11 C 0.3106(18) 0.1972(3) 0.1959(8) 0.047(4) Uani 0.512(16) 1 d PGU A 3
H11A H 0.3259 0.2504 0.2040 0.056 Uiso 0.512(16) 1 calc PR A 3
C12 C 0.5090(17) 0.1494(5) 0.2383(7) 0.043(3) Uani 0.512(16) 1 d PGU A 3
H12A H 0.6600 0.1700 0.2754 0.051 Uiso 0.512(16) 1 calc PR A 3
C13 C 0.6847(12) -0.1192(3) 0.1893(4) 0.040(5) Uani 0.507(6) 1 d PGDU B 1
C14 C 0.8750(9) -0.1591(3) 0.1489(4) 0.040(3) Uani 0.507(6) 1 d PGU B 1
H14A H 1.0631 -0.1520 0.1680 0.048 Uiso 0.507(6) 1 calc PR B 1
C15 C 0.7900(11) -0.2092(3) 0.0807(4) 0.042(3) Uani 0.507(6) 1 d PGU B 1
H15A H 0.9200 -0.2365 0.0532 0.051 Uiso 0.507(6) 1 calc PR B 1
C16 C 0.5147(13) -0.2195(4) 0.0529(4) 0.041(5) Uani 0.507(6) 1 d PGU B 1
H16A H 0.4566 -0.2538 0.0063 0.049 Uiso 0.507(6) 1 calc PR B 1
C17 C 0.3244(9) -0.1796(3) 0.0932(4) 0.041(3) Uani 0.507(6) 1 d PGU B 1
H17A H 0.1363 -0.1866 0.0742 0.049 Uiso 0.507(6) 1 calc PR B 1
C18 C 0.4094(11) -0.1295(3) 0.1614(4) 0.034(2) Uani 0.507(6) 1 d PGU B 1
H18A H 0.2794 -0.1022 0.1890 0.041 Uiso 0.507(6) 1 calc PR B 1
C7B C 0.4688(14) 0.0651(5) 0.2257(5) 0.043(6) Uani 0.488(16) 1 d PGDU A 4
C8B C 0.347(2) 0.0491(5) 0.1405(6) 0.038(3) Uani 0.488(16) 1 d PGU A 4
H8BA H 0.3923 0.0039 0.1121 0.045 Uiso 0.488(16) 1 calc PR A 4
C9B C 0.159(2) 0.0991(5) 0.0969(5) 0.043(4) Uani 0.488(16) 1 d PGU A 4
H9BA H 0.0755 0.0882 0.0387 0.051 Uiso 0.488(16) 1 calc PR A 4
C10B C 0.0924(14) 0.1652(4) 0.1385(5) 0.059(8) Uani 0.488(16) 1 d PGU A 4
H10B H -0.0362 0.1994 0.1087 0.071 Uiso 0.488(16) 1 calc PR A 4
C11B C 0.214(2) 0.1812(5) 0.2237(6) 0.041(4) Uani 0.488(16) 1 d PGU A 4
H11B H 0.1689 0.2264 0.2521 0.049 Uiso 0.488(16) 1 calc PR A 4
C12B C 0.402(2) 0.1312(6) 0.2673(5) 0.044(3) Uani 0.488(16) 1 d PGU A 4
H12B H 0.4857 0.1422 0.3255 0.052 Uiso 0.488(16) 1 calc PR A 4
C13B C 0.6752(14) -0.1082(3) 0.1785(3) 0.028(4) Uani 0.493(6) 1 d PGDU B 2
C14B C 0.6612(13) -0.1850(3) 0.1974(3) 0.036(2) Uani 0.493(6) 1 d PGU B 2
H14B H 0.7064 -0.2023 0.2564 0.044 Uiso 0.493(6) 1 calc PR B 2
C15B C 0.5812(13) -0.2364(2) 0.1301(4) 0.039(3) Uani 0.493(6) 1 d PGU B 2
H15B H 0.5717 -0.2889 0.1431 0.047 Uiso 0.493(6) 1 calc PR B 2
C16B C 0.5151(15) -0.2111(3) 0.0439(3) 0.034(5) Uani 0.493(6) 1 d PGU B 2
H16B H 0.4604 -0.2462 -0.0022 0.040 Uiso 0.493(6) 1 calc PR B 2
C17B C 0.5291(13) -0.1343(3) 0.0249(3) 0.037(3) Uani 0.493(6) 1 d PGU B 2
H17B H 0.4839 -0.1170 -0.0340 0.044 Uiso 0.493(6) 1 calc PR B 2
C18B C 0.6091(13) -0.0829(2) 0.0922(4) 0.035(2) Uani 0.493(6) 1 d PGU B 2
H18B H 0.6186 -0.0304 0.0793 0.042 Uiso 0.493(6) 1 calc PR B 2
F1 F 1.1744(6) 0.12222(13) 0.46440(18) 0.0494(9) Uani 1 1 d DU . .
F2 F 1.5962(6) 0.13631(13) 0.58045(18) 0.0473(9) Uani 1 1 d DU . .
N1 N 0.9897(8) -0.0774(2) 0.3132(3) 0.0377(11) Uani 1 1 d U B .
N2 N 0.8596(8) 0.0457(2) 0.3421(2) 0.0370(11) Uani 1 1 d U . .

loop_
_atom_site_aniso_label
_atom_site_aniso_U_11
_atom_site_aniso_U_22
_atom_site_aniso_U_33
_atom_site_aniso_U_23
_atom_site_aniso_U_13
_atom_site_aniso_U_12
C1 0.055(3) 0.018(2) 0.032(3) -0.002(2) -0.005(2) 0.001(2)
C2 0.051(3) 0.020(2) 0.033(3) 0.002(2) -0.007(2) 0.009(2)
C3 0.046(3) 0.031(2) 0.025(3) 0.003(2) -0.002(2) 0.002(2)
C4 0.045(3) 0.029(2) 0.028(3) 0.000(2) -0.003(2) -0.003(2)
C5 0.040(3) 0.035(2) 0.035(3) -0.001(2) -0.001(2) 0.001(2)
C6 0.042(3) 0.039(3) 0.034(3) -0.005(2) -0.002(2) 0.000(2)
C7 0.012(6) 0.057(10) 0.028(10) -0.003(9) -0.002(7) -0.002(7)
C8 0.073(8) 0.027(5) 0.013(7) 0.010(5) -0.004(6) -0.002(5)
C9 0.086(8) 0.037(6) 0.020(7) 0.008(5) -0.013(6) -0.017(6)
C10 0.029(8) 0.043(11) 0.042(11) 0.025(9) -0.003(9) 0.016(8)
C11 0.039(7) 0.049(7) 0.051(8) -0.024(6) 0.003(6) 0.009(5)
C12 0.032(6) 0.048(7) 0.045(7) -0.028(5) -0.007(5) 0.012(5)
C13 0.046(9) 0.048(9) 0.023(7) 0.005(7) -0.011(7) 0.000(7)
C14 0.038(5) 0.035(5) 0.044(6) 0.006(5) -0.005(5) -0.004(4)
C15 0.054(6) 0.024(5) 0.048(6) -0.004(5) -0.002(5) 0.005(5)
C16 0.060(11) 0.025(7) 0.037(10) -0.005(8) 0.007(9) -0.007(7)
C17 0.050(6) 0.030(5) 0.040(6) 0.011(4) -0.005(5) -0.009(5)
C18 0.041(5) 0.029(5) 0.030(5) 0.006(4) 0.000(4) 0.000(4)
C7B 0.077(12) 0.016(7) 0.031(12) 0.000(8) -0.008(10) 0.005(8)
C8B 0.079(8) 0.021(5) 0.013(6) 0.004(5) 0.003(6) -0.012(5)
C9B 0.080(8) 0.021(5) 0.021(6) 0.017(5) -0.015(6) -0.004(6)
C10B 0.080(15) 0.053(13) 0.040(13) -0.021(11) -0.005(12) -0.002(12)
C11B 0.035(7) 0.042(6) 0.044(8) -0.010(6) 0.000(6) 0.004(5)
C12B 0.025(6) 0.062(8) 0.043(7) -0.020(6) 0.003(5) 0.000(6)
C13B 0.038(8) 0.018(5) 0.026(7) 0.002(6) -0.006(6) 0.005(6)
C14B 0.042(5) 0.031(5) 0.033(6) 0.003(5) -0.006(4) 0.006(5)
C15B 0.043(5) 0.026(5) 0.044(7) 0.003(5) -0.009(5) -0.003(4)
C16B 0.041(9) 0.031(8) 0.025(8) 0.005(7) -0.013(7) -0.002(7)
C17B 0.050(6) 0.033(5) 0.023(5) -0.001(4) -0.008(4) -0.005(4)
C18B 0.052(6) 0.024(4) 0.028(5) -0.001(4) 0.000(4) -0.002(4)
F1 0.0638(19) 0.0289(14) 0.0479(19) -0.0042(13) -0.0196(14) 0.0103(13)
F2 0.0650(19) 0.0270(14) 0.0433(18) -0.0107(12) -0.0169(14) 0.0041(13)
N1 0.048(2) 0.029(2) 0.033(2) -0.0016(19) -0.0056(19) -0.0015(18)
N2 0.046(2) 0.033(2) 0.029(2) -0.0032(18) -0.0063(19) 0.0024(18)

loop_
_atom_type_symbol
_atom_type_description
_atom_type_scat_dispersion_real
_atom_type_scat_dispersion_imag
_atom_type_scat_source
C C 0.0181 0.0091 'International Tables Vol C Tables 4.2.6.8 and 6.1.1.4'
H H 0.0000 0.0000 'International Tables Vol C Tables 4.2.6.8 and 6.1.1.4'
N N 0.0311 0.0180 'International Tables Vol C Tables 4.2.6.8 and 6.1.1.4'
F F 0.0727 0.0534 'International Tables Vol C Tables 4.2.6.8 and 6.1.1.4'

loop_
_geom_angle_atom_site_label_1
_geom_angle_atom_site_label_2
_geom_angle_atom_site_label_3
_geom_angle
_geom_angle_site_symmetry_3
C2 C1 F2 117.6(3) .
C2 C1 C3 123.3(3) 3_856
F2 C1 C3 119.1(4) 3_856
C1 C2 F1 116.4(3) .
C1 C2 C3 124.5(3) .
F1 C2 C3 119.1(4) .
C4 C3 C2 123.6(4) .
C4 C3 C1 124.1(4) 3_856
C2 C3 C1 112.2(4) 3_856
N2 C4 N1 114.0(4) .
N2 C4 C3 123.3(4) .
N1 C4 C3 122.6(4) .
N1 C5 C13B 123.4(4) .
N1 C5 C13 115.7(4) .
C13B C5 C13 9.8(4) .
N1 C5 C6 108.5(3) .
C13B C5 C6 127.6(4) .
C13 C5 C6 135.8(4) .
N2 C6 C7B 123.0(5) .
N2 C6 C7 118.9(5) .
C7B C6 C7 5.5(6) .
N2 C6 C5 108.2(3) .
C7B C6 C5 128.7(5) .
C7 C6 C5 132.8(5) .
C8 C7 C12 120.0 .
C8 C7 C6 119.7(6) .
C12 C7 C6 120.3(6) .
C9 C8 C7 120.0 .
C9 C8 H8A 120.0 .
C7 C8 H8A 120.0 .
C8 C9 C10 120.0 .
C8 C9 H9A 120.0 .
C10 C9 H9A 120.0 .
C11 C10 C9 120.0 .
C11 C10 H10A 120.0 .
C9 C10 H10A 120.0 .
C10 C11 C12 120.0 .
C10 C11 H11A 120.0 .
C12 C11 H11A 120.0 .
C11 C12 C7 120.0 .
C11 C12 H12A 120.0 .
C7 C12 H12A 120.0 .
C14 C13 C18 120.0 .
C14 C13 C5 119.1(4) .
C18 C13 C5 120.6(4) .
C13 C14 C15 120.0 .
C13 C14 H14A 120.0 .
C15 C14 H14A 120.0 .
C16 C15 C14 120.0 .
C16 C15 H15A 120.0 .
C14 C15 H15A 120.0 .
C17 C16 C15 120.0 .
C17 C16 H16A 120.0 .
C15 C16 H16A 120.0 .
C16 C17 C18 120.0 .
C16 C17 H17A 120.0 .
C18 C17 H17A 120.0 .
C17 C18 C13 120.0 .
C17 C18 H18A 120.0 .
C13 C18 H18A 120.0 .
C8B C7B C12B 120.0 .
C8B C7B C6 123.3(6) .
C12B C7B C6 116.3(6) .
C7B C8B C9B 120.0 .
C7B C8B H8BA 120.0 .
C9B C8B H8BA 120.0 .
C10B C9B C8B 120.0 .
C10B C9B H9BA 120.0 .
C8B C9B H9BA 120.0 .
C11B C10B C9B 120.0 .
C11B C10B H10B 120.0 .
C9B C10B H10B 120.0 .
C12B C11B C10B 120.0 .
C12B C11B H11B 120.0 .
C10B C11B H11B 120.0 .
C11B C12B C7B 120.0 .
C11B C12B H12B 120.0 .
C7B C12B H12B 120.0 .
C14B C13B C18B 120.0 .
C14B C13B C5 115.2(4) .
C18B C13B C5 124.7(4) .
C15B C14B C13B 120.0 .
C15B C14B H14B 120.0 .
C13B C14B H14B 120.0 .
C14B C15B C16B 120.0 .
C14B C15B H15B 120.0 .
C16B C15B H15B 120.0 .
C15B C16B C17B 120.0 .
C15B C16B H16B 120.0 .
C17B C16B H16B 120.0 .
C18B C17B C16B 120.0 .
C18B C17B H17B 120.0 .
C16B C17B H17B 120.0 .
C17B C18B C13B 120.0 .
C17B C18B H18B 120.0 .
C13B C18B H18B 120.0 .
C5 N1 C4 104.6(3) .
C6 N2 C4 104.5(3) .

loop_
_geom_bond_atom_site_label_1
_geom_bond_atom_site_label_2
_geom_bond_distance
_geom_bond_site_symmetry_2
C1 C2 1.344(6) .
C1 F2 1.348(4) .
C1 C3 1.436(6) 3_856
C2 F1 1.350(4) .
C2 C3 1.423(6) .
C3 C4 1.407(6) .
C3 C1 1.436(6) 3_856
C4 N2 1.385(6) .
C4 N1 1.390(6) .
C5 N1 1.319(6) .
C5 C13B 1.488(4) .
C5 C13 1.489(4) .
C5 C6 1.494(7) .
C6 N2 1.328(6) .
C6 C7B 1.488(4) .
C6 C7 1.489(4) .
C7 C8 1.3900 .
C7 C12 1.3900 .
C8 C9 1.3900 .
C8 H8A 0.9500 .
C9 C10 1.3900 .
C9 H9A 0.9500 .
C10 C11 1.3900 .
C10 H10A 0.9500 .
C11 C12 1.3900 .
C11 H11A 0.9500 .
C12 H12A 0.9500 .
C13 C14 1.3900 .
C13 C18 1.3900 .
C14 C15 1.3900 .
C14 H14A 0.9500 .
C15 C16 1.3900 .
C15 H15A 0.9500 .
C16 C17 1.3900 .
C16 H16A 0.9500 .
C17 C18 1.3900 .
C17 H17A 0.9500 .
C18 H18A 0.9500 .
C7B C8B 1.3900 .
C7B C12B 1.3900 .
C8B C9B 1.3900 .
C8B H8BA 0.9500 .
C9B C10B 1.3900 .
C9B H9BA 0.9500 .
C10B C11B 1.3900 .
C10B H10B 0.9500 .
C11B C12B 1.3900 .
C11B H11B 0.9500 .
C12B H12B 0.9500 .
C13B C14B 1.3900 .
C13B C18B 1.3900 .
C14B C15B 1.3900 .
C14B H14B 0.9500 .
C15B C16B 1.3900 .
C15B H15B 0.9500 .
C16B C17B 1.3900 .
C16B H16B 0.9500 .
C17B C18B 1.3900 .
C17B H17B 0.9500 .
C18B H18B 0.9500 .
